data_7158111
loop_
_publ_author_name
'Panigrahi, Ahwan'
'Muniraj, Nachimuthu'
'Prabhu, Kandikere Ramaiah'

_publ_section_title
;
 <i>N</i>-Triflination of pyrazolones: a new method for N-S bond
 formation.
;
_journal_issue 25
_journal_name_full 'Organic &amp; biomolecular chemistry'
_journal_page_first 5534
_journal_page_last 5538
_journal_paper_doi 10.1039/d1ob00862e
_journal_volume 19
_journal_year 2021
_chemical_formula_moiety 'C13 H13 F3 N2 O3 S'
_chemical_formula_sum 'C13 H13 F3 N2 O3 S'
_chemical_formula_weight 334.31
_chemical_melting_point 401
_chemical_name_systematic 3-isopropyl-1-phenyl-2-(trifluoromethylsulfonyl)-1,2-dihydropyrazol-5-one
_space_group_crystal_system orthorhombic
_space_group_IT_number 61
_space_group_name_Hall '-P 2ac 2ab'
_space_group_name_H-M_alt 'P b c a'
_atom_sites_solution_hydrogens geom
_atom_sites_solution_primary dual
_atom_sites_solution_secondary difmap
_audit_creation_method SHELXL-2018/1
_audit_update_record
;
2021-03-18 deposited with the CCDC.	2021-06-01 downloaded from the CCDC.
;
_cell_angle_alpha 90
_cell_angle_beta 90
_cell_angle_gamma 90
_cell_formula_units_Z 8
_cell_length_a 8.6070(5)
_cell_length_b 14.6316(8)
_cell_length_c 22.5134(14)
_cell_measurement_reflns_used 9222
_cell_measurement_temperature 100(2)
_cell_measurement_theta_max 28.35
_cell_measurement_theta_min 2.78
_cell_volume 2835.2(3)
_computing_cell_refinement 'Bruker SAINT'
_computing_data_collection 'Bruker APEX2'
_computing_data_reduction 'Bruker SAINT'
_computing_molecular_graphics 'Ortep for Windows (Farrugia, 2012)'
_computing_publication_material 'WinGX publication routines (Farrugia, 2012)'
_computing_structure_refinement 'SHELXL-2018/1 (Sheldrick, 2018)'
_computing_structure_solution 'SHELXT 2014/5 (Sheldrick, 2014)'
_diffrn_ambient_temperature 100(2)
_diffrn_measured_fraction_theta_full 1.000
_diffrn_measured_fraction_theta_max 0.998
_diffrn_measurement_device_type 'Bruker APEX-II CCD'
_diffrn_measurement_method '\f and \w scans'
_diffrn_radiation_monochromator graphite
_diffrn_radiation_probe x-ray
_diffrn_radiation_type MoK\a
_diffrn_radiation_wavelength 0.71073
_diffrn_reflns_av_R_equivalents 0.0369
_diffrn_reflns_av_unetI/netI 0.0134
_diffrn_reflns_Laue_measured_fraction_full 1.000
_diffrn_reflns_Laue_measured_fraction_max 0.998
_diffrn_reflns_limit_h_max 11
_diffrn_reflns_limit_h_min -11
_diffrn_reflns_limit_k_max 19
_diffrn_reflns_limit_k_min -19
_diffrn_reflns_limit_l_max 30
_diffrn_reflns_limit_l_min -30
_diffrn_reflns_number 60045
_diffrn_reflns_point_group_measured_fraction_full 1.000
_diffrn_reflns_point_group_measured_fraction_max 0.998
_diffrn_reflns_theta_full 25.242
_diffrn_reflns_theta_max 28.349
_diffrn_reflns_theta_min 1.809
_diffrn_source 'rotating-anode X-ray tube'
_exptl_absorpt_coefficient_mu 0.277
_exptl_absorpt_correction_T_max 0.7457
_exptl_absorpt_correction_T_min 0.5914
_exptl_absorpt_correction_type multi-scan
_exptl_absorpt_process_details SADABS-2016/2
_exptl_crystal_colour yellow
_exptl_crystal_density_diffrn 1.566
_exptl_crystal_density_method 'not measured'
_exptl_crystal_description TABULAR
_exptl_crystal_F_000 1376
_exptl_crystal_recrystallization_method 'slow evaporation from ethyl acetate'
_exptl_crystal_size_max 0.324
_exptl_crystal_size_mid 0.189
_exptl_crystal_size_min 0.092
_refine_diff_density_max 0.524
_refine_diff_density_min -0.357
_refine_diff_density_rms 0.056
_refine_ls_extinction_method none
_refine_ls_goodness_of_fit_ref 1.153
_refine_ls_hydrogen_treatment constr
_refine_ls_matrix_type full
_refine_ls_number_parameters 201
_refine_ls_number_reflns 3541
_refine_ls_number_restraints 0
_refine_ls_restrained_S_all 1.153
_refine_ls_R_factor_all 0.0401
_refine_ls_R_factor_gt 0.0375
_refine_ls_shift/su_max 0.001
_refine_ls_shift/su_mean 0.000
_refine_ls_structure_factor_coef Fsqd
_refine_ls_weighting_details 'w=1/[\s^2^(Fo^2^)+(0.0361P)^2^+2.4123P] where P=(Fo^2^+2Fc^2^)/3'
_refine_ls_weighting_scheme calc
_refine_ls_wR_factor_gt 0.0923
_refine_ls_wR_factor_ref 0.0938
_reflns_Friedel_coverage 0.000
_reflns_number_gt 3310
_reflns_number_total 3541
_reflns_threshold_expression 'I > 2\s(I)'
_cod_data_source_file d1ob00862e3.cif
_cod_data_source_block 3ca
_cod_depositor_comments 'Adding full bibliography for 7158111.cif.'
_cod_database_code 7158111
_shelx_space_group_comment
; 
The symmetry employed for this shelxl refinement is uniquely defined 
by the following loop, which should always be used as a source of 
symmetry information in preference to the above space-group names. 
They are only intended as comments. 
;
_shelx_estimated_absorpt_t_min 0.916
_shelx_estimated_absorpt_t_max 0.975

loop_
_space_group_symop_operation_xyz
'x, y, z'
'x+1/2, -y+1/2, -z'
'-x, y+1/2, -z+1/2'
'-x+1/2, -y, z+1/2'
'-x, -y, -z'
'-x-1/2, y-1/2, z'
'x, -y-1/2, z-1/2'
'x-1/2, y, -z-1/2'

loop_
_atom_site_label
_atom_site_type_symbol
_atom_site_fract_x
_atom_site_fract_y
_atom_site_fract_z
_atom_site_U_iso_or_equiv
_atom_site_adp_type
_atom_site_occupancy
_atom_site_site_symmetry_order
_atom_site_calc_flag
_atom_site_refinement_flags_posn
_atom_site_refinement_flags_adp
_atom_site_refinement_flags_occupancy
_atom_site_disorder_assembly
_atom_site_disorder_group
N1 N 0.63482(14) 0.34975(8) 0.40253(5) 0.0146(2) Uani 1 1 d . . . . .
N2 N 0.73997(14) 0.40207(8) 0.36765(5) 0.0143(2) Uani 1 1 d . . . . .
C3 C 0.88479(16) 0.40606(9) 0.39978(6) 0.0142(3) Uani 1 1 d . . . . .
C4 C 0.87024(16) 0.35751(10) 0.44983(6) 0.0157(3) Uani 1 1 d . . . . .
H4 H 0.949687 0.349605 0.478669 0.019 Uiso 1 1 calc R U . . .
C5 C 0.71498(17) 0.31860(10) 0.45365(6) 0.0150(3) Uani 1 1 d . . . . .
C11 C 0.53134(16) 0.28927(9) 0.37146(6) 0.0140(3) Uani 1 1 d . . . . .
C12 C 0.56143(17) 0.26073(10) 0.31375(6) 0.0180(3) Uani 1 1 d . . . . .
H12 H 0.650374 0.282286 0.293057 0.022 Uiso 1 1 calc R U . . .
C13 C 0.45911(18) 0.20009(11) 0.28683(7) 0.0206(3) Uani 1 1 d . . . . .
H13 H 0.477469 0.180850 0.247145 0.025 Uiso 1 1 calc R U . . .
C14 C 0.33060(18) 0.16735(10) 0.31718(7) 0.0202(3) Uani 1 1 d . . . . .
H14 H 0.261795 0.125468 0.298533 0.024 Uiso 1 1 calc R U . . .
C15 C 0.30302(17) 0.19602(10) 0.37487(7) 0.0186(3) Uani 1 1 d . . . . .
H15 H 0.215563 0.173189 0.395905 0.022 Uiso 1 1 calc R U . . .
C16 C 0.40245(16) 0.25796(10) 0.40215(6) 0.0154(3) Uani 1 1 d . . . . .
H16 H 0.382237 0.278584 0.441413 0.019 Uiso 1 1 calc R U . . .
S21 S 0.65986(4) 0.49911(2) 0.34236(2) 0.01531(10) Uani 1 1 d . . . . .
F21 F 0.59417(12) 0.65647(7) 0.38816(5) 0.0321(2) Uani 1 1 d . . . . .
O21 O 0.76715(13) 0.53873(8) 0.30217(5) 0.0210(2) Uani 1 1 d . . . . .
C21 C 0.65100(19) 0.57726(11) 0.40678(7) 0.0215(3) Uani 1 1 d . . . . .
F22 F 0.79129(12) 0.59138(7) 0.42886(5) 0.0308(2) Uani 1 1 d . . . . .
O22 O 0.50336(13) 0.48080(8) 0.32697(5) 0.0207(2) Uani 1 1 d . . . . .
F23 F 0.56047(15) 0.54421(8) 0.44852(5) 0.0392(3) Uani 1 1 d . . . . .
C31 C 1.02445(16) 0.45259(10) 0.37432(6) 0.0166(3) Uani 1 1 d . . . . .
H31 H 0.994560 0.516079 0.362490 0.020 Uiso 1 1 calc R U . . .
C32 C 1.15305(17) 0.45834(11) 0.42091(7) 0.0205(3) Uani 1 1 d . . . . .
H32A H 1.117062 0.494993 0.454650 0.031 Uiso 1 1 calc R U . . .
H32B H 1.245159 0.487034 0.403388 0.031 Uiso 1 1 calc R U . . .
H32C H 1.179458 0.396687 0.434601 0.031 Uiso 1 1 calc R U . . .
C33 C 1.07890(19) 0.40092(12) 0.31866(7) 0.0242(3) Uani 1 1 d . . . . .
H33A H 1.104227 0.337699 0.329275 0.036 Uiso 1 1 calc R U . . .
H33B H 1.171336 0.430897 0.302330 0.036 Uiso 1 1 calc R U . . .
H33C H 0.995869 0.401227 0.288874 0.036 Uiso 1 1 calc R U . . .
O51 O 0.65842(13) 0.26692(7) 0.48984(5) 0.0198(2) Uani 1 1 d . . . . .

loop_
_atom_site_aniso_label
_atom_site_aniso_U_11
_atom_site_aniso_U_22
_atom_site_aniso_U_33
_atom_site_aniso_U_23
_atom_site_aniso_U_13
_atom_site_aniso_U_12
N1 0.0143(5) 0.0166(6) 0.0129(5) 0.0028(4) -0.0007(4) -0.0035(4)
N2 0.0130(5) 0.0141(5) 0.0158(5) 0.0028(4) -0.0008(4) -0.0014(4)
C3 0.0122(6) 0.0137(6) 0.0168(6) -0.0018(5) -0.0020(5) 0.0014(5)
C4 0.0147(6) 0.0149(6) 0.0173(6) -0.0003(5) -0.0032(5) -0.0005(5)
C5 0.0173(7) 0.0143(6) 0.0133(6) -0.0002(5) -0.0024(5) -0.0009(5)
C11 0.0130(6) 0.0130(6) 0.0158(6) 0.0012(5) -0.0029(5) 0.0001(5)
C12 0.0161(6) 0.0213(7) 0.0168(7) -0.0001(5) 0.0003(5) -0.0009(6)
C13 0.0223(7) 0.0219(7) 0.0177(7) -0.0037(5) -0.0027(6) 0.0011(6)
C14 0.0177(7) 0.0170(7) 0.0261(8) -0.0021(6) -0.0065(6) -0.0012(6)
C15 0.0131(6) 0.0189(7) 0.0239(7) 0.0026(6) -0.0022(5) -0.0017(5)
C16 0.0136(6) 0.0165(6) 0.0162(6) 0.0010(5) -0.0005(5) 0.0015(5)
S21 0.01415(17) 0.01584(17) 0.01595(17) 0.00350(12) -0.00201(12) -0.00021(12)
F21 0.0310(5) 0.0202(5) 0.0451(6) -0.0021(4) -0.0051(5) 0.0100(4)
O21 0.0195(5) 0.0233(5) 0.0202(5) 0.0088(4) -0.0003(4) -0.0020(4)
C21 0.0216(7) 0.0181(7) 0.0249(7) -0.0011(6) -0.0008(6) 0.0018(6)
F22 0.0294(5) 0.0259(5) 0.0369(6) -0.0117(4) -0.0137(4) 0.0059(4)
O22 0.0147(5) 0.0219(5) 0.0254(5) 0.0048(4) -0.0051(4) -0.0001(4)
F23 0.0530(7) 0.0349(6) 0.0297(5) -0.0074(5) 0.0179(5) -0.0083(5)
C31 0.0135(6) 0.0173(7) 0.0190(6) 0.0019(5) 0.0006(5) -0.0004(5)
C32 0.0140(6) 0.0231(7) 0.0245(7) -0.0001(6) -0.0018(6) -0.0009(6)
C33 0.0204(7) 0.0328(9) 0.0195(7) -0.0003(6) 0.0033(6) 0.0022(7)
O51 0.0215(5) 0.0213(5) 0.0166(5) 0.0052(4) -0.0027(4) -0.0057(4)

loop_
_atom_type_symbol
_atom_type_description
_atom_type_scat_dispersion_real
_atom_type_scat_dispersion_imag
_atom_type_scat_source
C C 0.0033 0.0016 'International Tables Vol C Tables 4.2.6.8 and 6.1.1.4'
H H 0.0000 0.0000 'International Tables Vol C Tables 4.2.6.8 and 6.1.1.4'
N N 0.0061 0.0033 'International Tables Vol C Tables 4.2.6.8 and 6.1.1.4'
O O 0.0106 0.0060 'International Tables Vol C Tables 4.2.6.8 and 6.1.1.4'
F F 0.0171 0.0103 'International Tables Vol C Tables 4.2.6.8 and 6.1.1.4'
S S 0.1246 0.1234 'International Tables Vol C Tables 4.2.6.8 and 6.1.1.4'

loop_
_geom_angle_atom_site_label_1
_geom_angle_atom_site_label_2
_geom_angle_atom_site_label_3
_geom_angle
_geom_angle_site_symmetry_1
_geom_angle_site_symmetry_3
_geom_angle_publ_flag
C5 N1 N2 108.17(11) . . ?
C5 N1 C11 119.93(11) . . ?
N2 N1 C11 117.21(11) . . ?
N1 N2 C3 107.15(10) . . ?
N1 N2 S21 112.43(9) . . ?
C3 N2 S21 119.41(10) . . ?
C4 C3 N2 108.66(12) . . ?
C4 C3 C31 129.77(13) . . ?
N2 C3 C31 121.39(12) . . ?
C3 C4 C5 110.09(12) . . ?
C3 C4 H4 125.0 . . ?
C5 C4 H4 125.0 . . ?
O51 C5 N1 123.39(13) . . ?
O51 C5 C4 130.69(13) . . ?
N1 C5 C4 105.86(12) . . ?
C16 C11 C12 121.10(13) . . ?
C16 C11 N1 117.21(12) . . ?
C12 C11 N1 121.65(13) . . ?
C11 C12 C13 118.80(14) . . ?
C11 C12 H12 120.6 . . ?
C13 C12 H12 120.6 . . ?
C14 C13 C12 120.78(14) . . ?
C14 C13 H13 119.6 . . ?
C12 C13 H13 119.6 . . ?
C15 C14 C13 119.63(14) . . ?
C15 C14 H14 120.2 . . ?
C13 C14 H14 120.2 . . ?
C14 C15 C16 120.42(14) . . ?
C14 C15 H15 119.8 . . ?
C16 C15 H15 119.8 . . ?
C11 C16 C15 119.24(13) . . ?
C11 C16 H16 120.4 . . ?
C15 C16 H16 120.4 . . ?
O22 S21 O21 122.75(7) . . ?
O22 S21 N2 108.29(6) . . ?
O21 S21 N2 107.16(6) . . ?
O22 S21 C21 105.65(7) . . ?
O21 S21 C21 105.95(7) . . ?
N2 S21 C21 105.91(7) . . ?
F23 C21 F22 109.30(14) . . ?
F23 C21 F21 109.22(13) . . ?
F22 C21 F21 108.61(13) . . ?
F23 C21 S21 110.99(11) . . ?
F22 C21 S21 110.74(11) . . ?
F21 C21 S21 107.93(11) . . ?
C3 C31 C32 110.14(12) . . ?
C3 C31 C33 109.49(12) . . ?
C32 C31 C33 111.48(12) . . ?
C3 C31 H31 108.6 . . ?
C32 C31 H31 108.6 . . ?
C33 C31 H31 108.6 . . ?
C31 C32 H32A 109.5 . . ?
C31 C32 H32B 109.5 . . ?
H32A C32 H32B 109.5 . . ?
C31 C32 H32C 109.5 . . ?
H32A C32 H32C 109.5 . . ?
H32B C32 H32C 109.5 . . ?
C31 C33 H33A 109.5 . . ?
C31 C33 H33B 109.5 . . ?
H33A C33 H33B 109.5 . . ?
C31 C33 H33C 109.5 . . ?
H33A C33 H33C 109.5 . . ?
H33B C33 H33C 109.5 . . ?

loop_
_geom_bond_atom_site_label_1
_geom_bond_atom_site_label_2
_geom_bond_distance
_geom_bond_site_symmetry_2
_geom_bond_publ_flag
N1 C5 1.4172(17) . ?
N1 N2 1.4218(16) . ?
N1 C11 1.4372(17) . ?
N2 C3 1.4423(17) . ?
N2 S21 1.6780(12) . ?
C3 C4 1.338(2) . ?
C3 C31 1.4957(19) . ?
C4 C5 1.4551(19) . ?
C4 H4 0.9500 . ?
C5 O51 1.2134(17) . ?
C11 C16 1.3850(19) . ?
C11 C12 1.389(2) . ?
C12 C13 1.389(2) . ?
C12 H12 0.9500 . ?
C13 C14 1.386(2) . ?
C13 H13 0.9500 . ?
C14 C15 1.385(2) . ?
C14 H14 0.9500 . ?
C15 C16 1.390(2) . ?
C15 H15 0.9500 . ?
C16 H16 0.9500 . ?
S21 O22 1.4164(11) . ?
S21 O21 1.4168(11) . ?
S21 C21 1.8485(16) . ?
F21 C21 1.3259(18) . ?
C21 F23 1.3130(19) . ?
C21 F22 1.3220(18) . ?
C31 C32 1.527(2) . ?
C31 C33 1.537(2) . ?
C31 H31 1.0000 . ?
C32 H32A 0.9800 . ?
C32 H32B 0.9800 . ?
C32 H32C 0.9800 . ?
C33 H33A 0.9800 . ?
C33 H33B 0.9800 . ?
C33 H33C 0.9800 . ?

loop_
_geom_torsion_atom_site_label_1
_geom_torsion_atom_site_label_2
_geom_torsion_atom_site_label_3
_geom_torsion_atom_site_label_4
_geom_torsion
_geom_torsion_site_symmetry_1
_geom_torsion_site_symmetry_2
_geom_torsion_site_symmetry_3
_geom_torsion_site_symmetry_4
_geom_torsion_publ_flag
C5 N1 N2 C3 -2.62(14) . . . . ?
C11 N1 N2 C3 -142.00(12) . . . . ?
C5 N1 N2 S21 -135.73(10) . . . . ?
C11 N1 N2 S21 84.89(13) . . . . ?
N1 N2 C3 C4 1.59(15) . . . . ?
S21 N2 C3 C4 130.82(11) . . . . ?
N1 N2 C3 C31 177.13(12) . . . . ?
S21 N2 C3 C31 -53.65(16) . . . . ?
N2 C3 C4 C5 0.04(16) . . . . ?
C31 C3 C4 C5 -175.01(14) . . . . ?
N2 N1 C5 O51 -174.80(13) . . . . ?
C11 N1 C5 O51 -36.7(2) . . . . ?
N2 N1 C5 C4 2.60(15) . . . . ?
C11 N1 C5 C4 140.69(13) . . . . ?
C3 C4 C5 O51 175.48(15) . . . . ?
C3 C4 C5 N1 -1.65(16) . . . . ?
C5 N1 C11 C16 63.01(17) . . . . ?
N2 N1 C11 C16 -162.52(12) . . . . ?
C5 N1 C11 C12 -114.88(15) . . . . ?
N2 N1 C11 C12 19.59(19) . . . . ?
C16 C11 C12 C13 0.3(2) . . . . ?
N1 C11 C12 C13 178.12(13) . . . . ?
C11 C12 C13 C14 -1.0(2) . . . . ?
C12 C13 C14 C15 0.6(2) . . . . ?
C13 C14 C15 C16 0.6(2) . . . . ?
C12 C11 C16 C15 0.9(2) . . . . ?
N1 C11 C16 C15 -177.03(13) . . . . ?
C14 C15 C16 C11 -1.3(2) . . . . ?
N1 N2 S21 O22 -37.99(11) . . . . ?
C3 N2 S21 O22 -164.78(10) . . . . ?
N1 N2 S21 O21 -172.29(9) . . . . ?
C3 N2 S21 O21 60.92(12) . . . . ?
N1 N2 S21 C21 74.94(10) . . . . ?
C3 N2 S21 C21 -51.85(12) . . . . ?
O22 S21 C21 F23 51.83(13) . . . . ?
O21 S21 C21 F23 -176.53(11) . . . . ?
N2 S21 C21 F23 -62.92(13) . . . . ?
O22 S21 C21 F22 173.42(11) . . . . ?
O21 S21 C21 F22 -54.95(13) . . . . ?
N2 S21 C21 F22 58.67(12) . . . . ?
O22 S21 C21 F21 -67.82(12) . . . . ?
O21 S21 C21 F21 63.82(12) . . . . ?
N2 S21 C21 F21 177.43(10) . . . . ?
C4 C3 C31 C32 -13.5(2) . . . . ?
N2 C3 C31 C32 171.99(12) . . . . ?
C4 C3 C31 C33 109.41(17) . . . . ?
N2 C3 C31 C33 -65.09(17) . . . . ?
